data_1554339
loop_
_publ_author_name
'Olivon, F.'
'Apel, C.'
'Retailleau, P.'
'Allard, P. M.'
'Wolfender, J. L.'
'Touboul, D.'
'Roussi, F.'
'Litaudon, M.'
'Desrat, S.'

_publ_section_title
;
 Searching for original natural products by molecular networking:
 detection, isolation and total synthesis of chloroaustralasines
;
_journal_issue 14
_journal_name_full 'Organic Chemistry Frontiers'
_journal_page_first 2171
_journal_paper_doi 10.1039/C8QO00429C
_journal_volume 5
_journal_year 2018
_chemical_formula_moiety 'C20 H24 Cl N O5'
_chemical_formula_sum 'C20 H24 Cl N O5'
_chemical_formula_weight 393.85
_space_group_crystal_system monoclinic
_space_group_IT_number 14
_space_group_name_Hall '-P 2yn'
_space_group_name_H-M_alt 'P 1 21/n 1'
_atom_sites_solution_hydrogens mixed
_atom_sites_solution_primary dual
_atom_sites_solution_secondary difmap
_audit_creation_method SHELXL-2017/1
_audit_update_record
;
2017-12-04 deposited with the CCDC.
2018-06-07 downloaded from the CCDC.
;
_cell_angle_alpha 90
_cell_angle_beta 98.784(7)
_cell_angle_gamma 90
_cell_formula_units_Z 4
_cell_length_a 11.3027(5)
_cell_length_b 7.2512(2)
_cell_length_c 23.1020(16)
_cell_measurement_reflns_used 2751
_cell_measurement_temperature 293(2)
_cell_measurement_theta_max 68.1
_cell_measurement_theta_min 3.9
_cell_volume 1871.19(17)
_computing_cell_refinement
;
CrystalClear-SM Expert 2.0 r16 (Rigaku, 2014)
;
_computing_data_collection
;
CrystalClear-SM Expert 2.0 r16 (Rigaku, 2014)
;
_computing_data_reduction
;
CrystalClear-SM Expert 2.0 r16 (Rigaku, 2014)
;
_computing_structure_refinement 'SHELXL-2017/1 (Sheldrick, 2017)'
_computing_structure_solution 'SHELXT 2014/5 (Sheldrick, 2014)'
_diffrn_ambient_temperature 293(2)
_diffrn_detector 'Rigaku Rapid2 IP'
_diffrn_detector_area_resol_mean 10.0000
_diffrn_measured_fraction_theta_full 0.974
_diffrn_measured_fraction_theta_max 0.974
_diffrn_measurement_device
;
Crystal Goniometer chi-partial
;
_diffrn_measurement_device_type
;
Rigaku mm007HF
;
_diffrn_measurement_method 'profile data from \w-scans'
_diffrn_measurement_specimen_support Fiber
_diffrn_radiation_monochromator 'OSMIC CMF Confocal'
_diffrn_radiation_type CuK\a
_diffrn_radiation_wavelength 1.54187
_diffrn_reflns_av_R_equivalents 0.0451
_diffrn_reflns_av_unetI/netI 0.0503
_diffrn_reflns_Laue_measured_fraction_full 0.974
_diffrn_reflns_Laue_measured_fraction_max 0.974
_diffrn_reflns_limit_h_max 13
_diffrn_reflns_limit_h_min -13
_diffrn_reflns_limit_k_max 8
_diffrn_reflns_limit_k_min -8
_diffrn_reflns_limit_l_max 27
_diffrn_reflns_limit_l_min -25
_diffrn_reflns_number 9812
_diffrn_reflns_point_group_measured_fraction_full 0.974
_diffrn_reflns_point_group_measured_fraction_max 0.974
_diffrn_reflns_theta_full 67.687
_diffrn_reflns_theta_max 68.191
_diffrn_reflns_theta_min 3.872
_diffrn_source 'Rotating Anode'
_exptl_absorpt_coefficient_mu 2.084
_exptl_absorpt_correction_T_max 1.000
_exptl_absorpt_correction_T_min 0.691
_exptl_absorpt_correction_type multi-scan
_exptl_absorpt_process_details 'Reqab (Higashi,Rigaku, 1998)'
_exptl_crystal_colour colourless
_exptl_crystal_density_diffrn 1.398
_exptl_crystal_description platelet
_exptl_crystal_F_000 832
_exptl_crystal_recrystallization_method 'Re-crystallisation from solvent: Ether/methanol'
_exptl_crystal_size_max 0.23
_exptl_crystal_size_mid 0.12
_exptl_crystal_size_min 0.04
_refine_diff_density_max 0.367
_refine_diff_density_min -0.203
_refine_diff_density_rms 0.058
_refine_ls_extinction_method none
_refine_ls_goodness_of_fit_ref 1.084
_refine_ls_hydrogen_treatment mixed
_refine_ls_matrix_type full
_refine_ls_number_parameters 254
_refine_ls_number_reflns 3338
_refine_ls_number_restraints 0
_refine_ls_restrained_S_all 1.084
_refine_ls_R_factor_all 0.0596
_refine_ls_R_factor_gt 0.0463
_refine_ls_shift/su_max 0.001
_refine_ls_shift/su_mean 0.000
_refine_ls_structure_factor_coef Fsqd
_refine_ls_weighting_details 'w=1/[\s^2^(Fo^2^)+(0.0621P)^2^+0.2619P] where P=(Fo^2^+2Fc^2^)/3'
_refine_ls_weighting_scheme calc
_refine_ls_wR_factor_gt 0.1156
_refine_ls_wR_factor_ref 0.1277
_reflns_Friedel_coverage 0.000
_reflns_number_gt 2563
_reflns_number_total 3350
_reflns_threshold_expression 'I > 2\s(I)'
_cod_data_source_file c8qo00429c2.cif
_cod_data_source_block compound_17
_cod_depositor_comments
;
The following automatic conversions were performed:

data item '_exptl_absorpt_correction_type' value 'Multi-scan' was
changed to 'multi-scan' in accordance with the
/home/saulius/struct/COD-crude-data/automatic-downloads/DataCite-retrospective/RSC/depositions/lib/dictionaries/cif_core.dic
dictionary named 'cif_core.dic' version 2.4.2 last updated on
2011-04-26.

Automatic conversion script
Id: cif_fix_values 6909 2019-04-08 15:41:33Z antanas 
;
_cod_original_sg_symbol_H-M 'P 21/n'
_cod_database_code 1554339
_shelx_shelxl_version_number 2017/1
_shelx_space_group_comment
;
The symmetry employed for this shelxl refinement is uniquely defined
by the following loop, which should always be used as a source of
symmetry information in preference to the above space-group names.
They are only intended as comments.
;

loop_
_space_group_symop_operation_xyz
'x, y, z'
'-x+1/2, y+1/2, -z+1/2'
'-x, -y, -z'
'x-1/2, -y-1/2, z-1/2'

loop_
_atom_site_label
_atom_site_type_symbol
_atom_site_fract_x
_atom_site_fract_y
_atom_site_fract_z
_atom_site_U_iso_or_equiv
_atom_site_adp_type
_atom_site_occupancy
_atom_site_site_symmetry_order
_atom_site_calc_flag
_atom_site_refinement_flags_posn
_atom_site_refinement_flags_adp
N1 N 0.66926(15) 0.5990(2) 0.64851(8) 0.0366(5) Uani 1 1 d . .
O1 O 0.57952(13) 0.6258(2) 0.55384(7) 0.0460(4) Uani 1 1 d . .
Cl1 Cl 0.45313(4) 0.87822(7) 0.65581(2) 0.03760(18) Uani 1 1 d . .
C2 C 0.57318(18) 0.6208(3) 0.60623(9) 0.0331(5) Uani 1 1 d . .
O2 O 0.47077(13) 0.3269(2) 0.65751(7) 0.0393(4) Uani 1 1 d . .
H2O H 0.437(2) 0.323(4) 0.6244(11) 0.059 Uiso 1 1 d . U
C3 C 0.45227(17) 0.6448(3) 0.62794(9) 0.0287(5) Uani 1 1 d . .
C4 C 0.44790(16) 0.5055(3) 0.67830(9) 0.0311(5) Uani 1 1 d . .
C5 C 0.5385(2) 0.5478(3) 0.78502(9) 0.0410(6) Uani 1 1 d . .
H5 H 0.465010 0.520442 0.796418 0.049 Uiso 1 1 calc R U
C6 C 0.6364(2) 0.5876(3) 0.82694(11) 0.0514(7) Uani 1 1 d . .
H6 H 0.628459 0.588673 0.866411 0.062 Uiso 1 1 calc R U
C7 C 0.7458(2) 0.6256(3) 0.81006(12) 0.0538(7) Uani 1 1 d . .
H7 H 0.811848 0.649407 0.838309 0.065 Uiso 1 1 calc R U
C8 C 0.7576(2) 0.6285(3) 0.75162(10) 0.0441(6) Uani 1 1 d . .
H8 H 0.831559 0.654643 0.740542 0.053 Uiso 1 1 calc R U
C9 C 0.78816(19) 0.5848(3) 0.63033(11) 0.0491(7) Uani 1 1 d . .
H9A H 0.832819 0.487814 0.651918 0.074 Uiso 1 1 calc R U
H9AB H 0.830074 0.699509 0.638003 0.074 Uiso 1 1 calc R U
H9AC H 0.779168 0.557964 0.589198 0.074 Uiso 1 1 calc R U
C1' C 0.2220(2) 0.8634(3) 0.50864(10) 0.0425(6) Uani 1 1 d . .
O1' O 0.27485(15) 0.7219(2) 0.47604(6) 0.0516(5) Uani 1 1 d . .
C2' C 0.33530(19) 0.7741(3) 0.53324(9) 0.0381(5) Uani 1 1 d . .
H2' H 0.407636 0.849064 0.533908 0.046 Uiso 1 1 calc R U
O2' O 0.34765(13) 0.4441(2) 0.55468(6) 0.0376(4) Uani 1 1 d . .
H2'O H 0.379(2) 0.445(4) 0.5262(11) 0.056 Uiso 1 1 d . U
C3' C 0.34143(17) 0.6229(3) 0.58010(9) 0.0306(5) Uani 1 1 d . .
O3' O 0.34070(11) 0.5144(2) 0.70125(5) 0.0366(4) Uani 1 1 d . .
C4' C 0.22831(17) 0.6324(3) 0.60999(9) 0.0346(5) Uani 1 1 d . .
H4' H 0.227901 0.756585 0.626665 0.041 Uiso 1 1 calc R U
C5' C 0.11786(19) 0.6230(3) 0.56228(10) 0.0437(6) Uani 1 1 d . .
H5'A H 0.125840 0.521251 0.535901 0.052 Uiso 1 1 calc R U
H5'B H 0.046470 0.602990 0.580011 0.052 Uiso 1 1 calc R U
C6' C 0.1074(2) 0.8038(4) 0.52852(11) 0.0551(7) Uani 1 1 d . .
H6'A H 0.046058 0.790993 0.494486 0.066 Uiso 1 1 calc R U
H6'B H 0.081736 0.899599 0.553167 0.066 Uiso 1 1 calc R U
C7' C 0.2257(3) 1.0544(4) 0.48435(11) 0.0601(7) Uani 1 1 d . .
H7'A H 0.224093 1.142587 0.515199 0.090 Uiso 1 1 calc R U
H7'B H 0.157609 1.073010 0.454603 0.090 Uiso 1 1 calc R U
H7'C H 0.297838 1.069917 0.467669 0.090 Uiso 1 1 calc R U
C8' C 0.22657(17) 0.4990(4) 0.66172(9) 0.0393(6) Uani 1 1 d . .
C9' C 0.1979(2) 0.2994(4) 0.64502(10) 0.0526(7) Uani 1 1 d . .
H9'A H 0.116382 0.290291 0.626112 0.079 Uiso 1 1 calc R U
H9'B H 0.208931 0.224261 0.679641 0.079 Uiso 1 1 calc R U
H9'C H 0.250372 0.257532 0.618750 0.079 Uiso 1 1 calc R U
C10' C 0.1384(2) 0.5687(5) 0.70072(10) 0.0613(8) Uani 1 1 d . .
H10A H 0.058998 0.569298 0.678898 0.092 Uiso 1 1 calc R U
H10B H 0.160046 0.691643 0.713707 0.092 Uiso 1 1 calc R U
H10C H 0.140781 0.489072 0.734070 0.092 Uiso 1 1 calc R U
C4A C 0.54971(17) 0.5487(3) 0.72636(9) 0.0329(5) Uani 1 1 d . .
C8A C 0.66004(18) 0.5927(3) 0.70945(10) 0.0361(5) Uani 1 1 d . .

loop_
_atom_site_aniso_label
_atom_site_aniso_U_11
_atom_site_aniso_U_22
_atom_site_aniso_U_33
_atom_site_aniso_U_23
_atom_site_aniso_U_13
_atom_site_aniso_U_12
N1 0.0259(9) 0.0387(12) 0.0459(11) -0.0036(8) 0.0085(7) -0.0022(8)
O1 0.0427(9) 0.0578(12) 0.0410(9) -0.0036(8) 0.0180(7) -0.0010(8)
Cl1 0.0399(3) 0.0304(4) 0.0414(3) -0.0056(2) 0.0030(2) 0.0012(2)
C2 0.0324(11) 0.0284(13) 0.0404(12) -0.0019(9) 0.0117(9) -0.0032(9)
O2 0.0417(9) 0.0312(9) 0.0437(9) -0.0012(8) 0.0023(7) -0.0009(7)
C3 0.0280(10) 0.0255(12) 0.0330(11) -0.0028(9) 0.0055(8) -0.0009(8)
C4 0.0280(10) 0.0312(13) 0.0347(11) 0.0018(9) 0.0064(8) -0.0002(9)
C5 0.0455(13) 0.0391(15) 0.0373(12) 0.0025(10) 0.0024(10) 0.0040(11)
C6 0.0617(16) 0.0504(17) 0.0375(13) -0.0006(11) -0.0066(11) 0.0063(13)
C7 0.0513(15) 0.0412(16) 0.0597(17) -0.0005(12) -0.0205(12) 0.0028(12)
C8 0.0353(12) 0.0372(15) 0.0558(15) -0.0021(11) -0.0057(10) -0.0025(10)
C9 0.0273(12) 0.0508(17) 0.0715(17) -0.0035(13) 0.0155(11) -0.0026(11)
C1' 0.0523(14) 0.0353(14) 0.0360(12) 0.0019(10) -0.0052(10) 0.0018(11)
O1' 0.0743(12) 0.0469(11) 0.0307(8) -0.0016(8) -0.0017(7) 0.0017(9)
C2' 0.0454(12) 0.0352(14) 0.0325(11) 0.0007(10) 0.0023(9) -0.0069(10)
O2' 0.0439(9) 0.0345(9) 0.0356(8) -0.0053(7) 0.0101(6) -0.0049(7)
C3' 0.0322(11) 0.0296(13) 0.0306(11) -0.0018(9) 0.0061(8) -0.0009(9)
O3' 0.0253(7) 0.0527(11) 0.0326(8) 0.0045(7) 0.0068(6) -0.0018(7)
C4' 0.0275(11) 0.0409(14) 0.0350(11) -0.0018(10) 0.0039(8) 0.0011(9)
C5' 0.0320(12) 0.0520(17) 0.0451(13) 0.0072(11) -0.0009(10) -0.0031(10)
C6' 0.0431(14) 0.0601(19) 0.0564(15) 0.0085(14) -0.0108(11) 0.0056(13)
C7' 0.085(2) 0.0416(17) 0.0480(15) 0.0040(13) -0.0082(13) -0.0001(15)
C8' 0.0255(10) 0.0566(17) 0.0360(11) 0.0049(11) 0.0058(8) -0.0057(10)
C9' 0.0461(14) 0.0601(19) 0.0498(14) 0.0147(13) 0.0018(11) -0.0189(13)
C10' 0.0312(12) 0.108(3) 0.0471(14) 0.0050(15) 0.0147(10) 0.0041(14)
C4A 0.0314(11) 0.0276(13) 0.0383(12) 0.0018(9) 0.0007(9) 0.0034(9)
C8A 0.0327(11) 0.0271(13) 0.0475(13) -0.0024(10) 0.0025(9) 0.0023(9)

loop_
_atom_type_symbol
_atom_type_description
_atom_type_scat_dispersion_real
_atom_type_scat_dispersion_imag
_atom_type_scat_source
C C 0.0181 0.0091 'International Tables Vol C Tables 4.2.6.8 and 6.1.1.4'
H H 0.0000 0.0000 'International Tables Vol C Tables 4.2.6.8 and 6.1.1.4'
Cl Cl 0.3639 0.7018 'International Tables Vol C Tables 4.2.6.8 and 6.1.1.4'
N N 0.0311 0.0180 'International Tables Vol C Tables 4.2.6.8 and 6.1.1.4'
O O 0.0492 0.0322 'International Tables Vol C Tables 4.2.6.8 and 6.1.1.4'

loop_
_geom_angle_atom_site_label_1
_geom_angle_atom_site_label_2
_geom_angle_atom_site_label_3
_geom_angle
C2 N1 C8A 122.92(17)
C2 N1 C9 117.96(18)
C8A N1 C9 119.11(18)
O1 C2 N1 123.72(19)
O1 C2 C3 120.60(19)
N1 C2 C3 115.66(17)
C4 O2 H2O 106(2)
C2 C3 C3' 114.76(16)
C2 C3 C4 107.67(16)
C3' C3 C4 110.77(16)
C2 C3 Cl1 105.40(13)
C3' C3 Cl1 108.06(14)
C4 C3 Cl1 110.01(14)
O3' C4 O2 112.62(16)
O3' C4 C4A 108.68(16)
O2 C4 C4A 106.35(16)
O3' C4 C3 112.59(16)
O2 C4 C3 108.26(16)
C4A C4 C3 108.07(16)
C4A C5 C6 120.1(2)
C4A C5 H5 119.9
C6 C5 H5 119.9
C7 C6 C5 119.9(2)
C7 C6 H6 120.0
C5 C6 H6 120.0
C8 C7 C6 120.4(2)
C8 C7 H7 119.8
C6 C7 H7 119.8
C7 C8 C8A 120.1(2)
C7 C8 H8 119.9
C8A C8 H8 119.9
N1 C9 H9A 109.5
N1 C9 H9AB 109.5
H9A C9 H9AB 109.5
N1 C9 H9AC 109.5
H9A C9 H9AC 109.5
H9AB C9 H9AC 109.5
O1' C1' C2' 59.12(13)
O1' C1' C7' 114.9(2)
C2' C1' C7' 118.7(2)
O1' C1' C6' 113.4(2)
C2' C1' C6' 119.8(2)
C7' C1' C6' 117.1(2)
C2' O1' C1' 60.98(13)
O1' C2' C1' 59.89(13)
O1' C2' C3' 115.02(18)
C1' C2' C3' 122.02(19)
O1' C2' H2' 115.9
C1' C2' H2' 115.9
C3' C2' H2' 115.9
C3' O2' H2'O 113(2)
O2' C3' C2' 110.97(16)
O2' C3' C4' 108.66(16)
C2' C3' C4' 109.40(16)
O2' C3' C3 107.55(16)
C2' C3' C3 112.01(17)
C4' C3' C3 108.13(16)
C4 O3' C8' 119.46(14)
C5' C4' C8' 115.10(17)
C5' C4' C3' 108.36(17)
C8' C4' C3' 115.38(17)
C5' C4' H4' 105.7
C8' C4' H4' 105.7
C3' C4' H4' 105.7
C6' C5' C4' 108.73(19)
C6' C5' H5'A 109.9
C4' C5' H5'A 109.9
C6' C5' H5'B 109.9
C4' C5' H5'B 109.9
H5'A C5' H5'B 108.3
C1' C6' C5' 113.7(2)
C1' C6' H6'A 108.8
C5' C6' H6'A 108.8
C1' C6' H6'B 108.8
C5' C6' H6'B 108.8
H6'A C6' H6'B 107.7
C1' C7' H7'A 109.5
C1' C7' H7'B 109.5
H7'A C7' H7'B 109.5
C1' C7' H7'C 109.5
H7'A C7' H7'C 109.5
H7'B C7' H7'C 109.5
O3' C8' C9' 111.32(19)
O3' C8' C10' 101.45(17)
C9' C8' C10' 109.4(2)
O3' C8' C4' 108.74(16)
C9' C8' C4' 115.36(18)
C10' C8' C4' 109.7(2)
C8' C9' H9'A 109.5
C8' C9' H9'B 109.5
H9'A C9' H9'B 109.5
C8' C9' H9'C 109.5
H9'A C9' H9'C 109.5
H9'B C9' H9'C 109.5
C8' C10' H10A 109.5
C8' C10' H10B 109.5
H10A C10' H10B 109.5
C8' C10' H10C 109.5
H10A C10' H10C 109.5
H10B C10' H10C 109.5
C5 C4A C8A 119.65(19)
C5 C4A C4 123.28(19)
C8A C4A C4 117.07(18)
C8 C8A C4A 119.7(2)
C8 C8A N1 121.3(2)
C4A C8A N1 118.99(18)

loop_
_geom_bond_atom_site_label_1
_geom_bond_atom_site_label_2
_geom_bond_distance
N1 C2 1.354(3)
N1 C8A 1.428(3)
N1 C9 1.472(2)
O1 C2 1.224(2)
Cl1 C3 1.810(2)
C2 C3 1.536(3)
O2 C4 1.418(3)
O2 H2O 0.80(2)
C3 C3' 1.547(3)
C3 C4 1.547(3)
C4 O3' 1.396(2)
C4 C4A 1.505(3)
C5 C4A 1.380(3)
C5 C6 1.385(3)
C5 H5 0.9300
C6 C7 1.379(3)
C6 H6 0.9300
C7 C8 1.377(3)
C7 H7 0.9300
C8 C8A 1.380(3)
C8 H8 0.9300
C9 H9A 0.9600
C9 H9AB 0.9600
C9 H9AC 0.9600
C1' O1' 1.454(3)
C1' C2' 1.470(3)
C1' C7' 1.497(3)
C1' C6' 1.502(3)
O1' C2' 1.442(2)
C2' C3' 1.535(3)
C2' H2' 0.9800
O2' C3' 1.429(2)
O2' H2'O 0.79(2)
C3' C4' 1.545(3)
O3' C8' 1.466(2)
C4' C5' 1.535(3)
C4' C8' 1.540(3)
C4' H4' 0.9800
C5' C6' 1.521(3)
C5' H5'A 0.9700
C5' H5'B 0.9700
C6' H6'A 0.9700
C6' H6'B 0.9700
C7' H7'A 0.9600
C7' H7'B 0.9600
C7' H7'C 0.9600
C8' C9' 1.520(4)
C8' C10' 1.528(3)
C9' H9'A 0.9600
C9' H9'B 0.9600
C9' H9'C 0.9600
C10' H10A 0.9600
C10' H10B 0.9600
C10' H10C 0.9600
C4A C8A 1.399(3)
